data_7007284
loop_
_publ_author_name
'Haukka, Matti'
'Jakonen, Minna'
'Nivaj\"arvi, Taina'
'Kallinen, Mirja'

_publ_section_title
;
 The subtle effects of iron-containing metal surfaces on the reductive
 carbonylation of RuCl3.
;
_journal_issue 26
_journal_name_full 'Dalton transactions (Cambridge, England : 2003)'
_journal_page_first 3212
_journal_page_last 3220
_journal_paper_doi 10.1039/b602834a
_journal_year 2006
_chemical_formula_moiety 'Fe H12 O6, 2(C3 Cl3 O3 Ru)'
_chemical_formula_sum 'C6 H12 Cl6 Fe O12 Ru2'
_chemical_formula_weight 746.85
_chemical_name_systematic
;
?
;
_space_group_IT_number 2
_symmetry_cell_setting triclinic
_symmetry_space_group_name_Hall '-P 1'
_symmetry_space_group_name_H-M 'P -1'
_atom_sites_solution_hydrogens geom
_atom_sites_solution_primary direct
_atom_sites_solution_secondary difmap
_audit_creation_method SHELXL-97
_cell_angle_alpha 87.513(5)
_cell_angle_beta 77.295(4)
_cell_angle_gamma 80.322(6)
_cell_formula_units_Z 1
_cell_length_a 6.2958(6)
_cell_length_b 6.4156(4)
_cell_length_c 13.9122(14)
_cell_measurement_reflns_used 10445
_cell_measurement_temperature 100(2)
_cell_measurement_theta_max 27.48
_cell_measurement_theta_min 3.00
_cell_volume 540.36(8)
_computing_cell_refinement 'Denzo/Scalepack (Otwinowski & Minor, 1997)'
_computing_data_collection 'Collect (Nonius BV, 1997-2000)'
_computing_data_reduction 'Denzo/Scalepack (Otwinowski & Minor, 1997)'
_computing_molecular_graphics 'Diamond v.3.0e (Crystal Impact GbR, 2005)'
_computing_publication_material 'SHELXL-97 (Sheldrick, 1997)'
_computing_structure_refinement 'SHELXL-97 (Sheldrick, 1997)'
_computing_structure_solution 'SIR2004 (Burla et al., 2005)'
_diffrn_ambient_temperature 100(2)
_diffrn_detector_area_resol_mean 9
_diffrn_measured_fraction_theta_full 0.994
_diffrn_measured_fraction_theta_max 0.994
_diffrn_measurement_device '95mm CCD camera on \k-goniostat'
_diffrn_measurement_device_type 'Nonius KappaCCD'
_diffrn_measurement_method '\f scans and \w scans with \k offset'
_diffrn_radiation_monochromator 'horizontally mounted graphite crystal'
_diffrn_radiation_source 'fine-focus sealed tube'
_diffrn_radiation_type MoK\a
_diffrn_radiation_wavelength 0.71073
_diffrn_reflns_av_R_equivalents 0.0812
_diffrn_reflns_av_sigmaI/netI 0.0762
_diffrn_reflns_limit_h_max 8
_diffrn_reflns_limit_h_min -8
_diffrn_reflns_limit_k_max 8
_diffrn_reflns_limit_k_min -7
_diffrn_reflns_limit_l_max 17
_diffrn_reflns_limit_l_min -17
_diffrn_reflns_number 10445
_diffrn_reflns_theta_full 27.48
_diffrn_reflns_theta_max 27.48
_diffrn_reflns_theta_min 3.00
_exptl_absorpt_coefficient_mu 2.832
_exptl_absorpt_correction_T_max 0.9232
_exptl_absorpt_correction_T_min 0.5035
_exptl_absorpt_correction_type multi-scan
_exptl_absorpt_process_details 'Xprep in Shelxtl v.6.14-1 (Sheldrick, 2005)'
_exptl_crystal_colour colorless
_exptl_crystal_density_diffrn 2.295
_exptl_crystal_density_method 'not measured'
_exptl_crystal_description plate
_exptl_crystal_F_000 360
_exptl_crystal_size_max 0.28
_exptl_crystal_size_mid 0.17
_exptl_crystal_size_min 0.03
_refine_diff_density_max 0.702
_refine_diff_density_min -0.855
_refine_diff_density_rms 0.166
_refine_ls_extinction_method none
_refine_ls_goodness_of_fit_ref 1.025
_refine_ls_hydrogen_treatment constr
_refine_ls_matrix_type full
_refine_ls_number_parameters 124
_refine_ls_number_reflns 2472
_refine_ls_number_restraints 0
_refine_ls_restrained_S_all 1.025
_refine_ls_R_factor_all 0.0757
_refine_ls_R_factor_gt 0.0412
_refine_ls_shift/su_max 0.000
_refine_ls_shift/su_mean 0.000
_refine_ls_structure_factor_coef Fsqd
_refine_ls_weighting_details 'calc w=1/[\s^2^(Fo^2^)+(0.0316P)^2^+0.4318P] where P=(Fo^2^+2Fc^2^)/3'
_refine_ls_weighting_scheme calc
_refine_ls_wR_factor_gt 0.0758
_refine_ls_wR_factor_ref 0.0865
_reflns_number_gt 1782
_reflns_number_total 2472
_reflns_threshold_expression >2sigma(I)
_cod_data_source_file b602834a.txt
_cod_data_source_block compound_1
_cod_database_code 7007284

loop_
_symmetry_equiv_pos_as_xyz
'x, y, z'
'-x, -y, -z'

loop_
_atom_site_label
_atom_site_type_symbol
_atom_site_fract_x
_atom_site_fract_y
_atom_site_fract_z
_atom_site_U_iso_or_equiv
_atom_site_adp_type
_atom_site_occupancy
_atom_site_symmetry_multiplicity
_atom_site_calc_flag
_atom_site_refinement_flags
_atom_site_disorder_assembly
_atom_site_disorder_group
Ru1 Ru 0.86984(7) 0.87401(6) 0.80968(3) 0.01988(14) Uani 1 1 d . . .
Fe1 Fe 0.5000 0.5000 0.5000 0.0209(2) Uani 1 2 d S . .
Cl1 Cl 0.8277(2) 0.57083(18) 0.72262(10) 0.0255(3) Uani 1 1 d . . .
Cl2 Cl 1.0583(2) 1.01222(18) 0.65601(10) 0.0245(3) Uani 1 1 d . . .
Cl3 Cl 0.5212(2) 1.05312(19) 0.78038(10) 0.0278(3) Uani 1 1 d . . .
O1 O 0.9335(6) 1.2489(6) 0.9181(3) 0.0329(9) Uani 1 1 d . . .
O2 O 0.5966(7) 0.7048(6) 0.9937(3) 0.0341(9) Uani 1 1 d . . .
O3 O 1.2898(6) 0.6133(6) 0.8517(3) 0.0320(9) Uani 1 1 d . . .
O4 O 0.5709(6) 0.7782(5) 0.5597(3) 0.0284(9) Uani 1 1 d . . .
H4A H 0.6575 0.7605 0.6053 0.043 Uiso 1 1 d . . .
H4B H 0.4591 0.8651 0.5804 0.043 Uiso 1 1 d . . .
O5 O 0.3488(6) 0.4146(5) 0.6431(3) 0.0268(8) Uani 1 1 d . . .
H5A H 0.4095 0.3009 0.6588 0.040 Uiso 1 1 d . . .
H5B H 0.2037 0.4084 0.6641 0.040 Uiso 1 1 d . . .
O6 O 0.8102(6) 0.3312(6) 0.5137(3) 0.0297(9) Uani 1 1 d . . .
H6A H 0.8389 0.2718 0.5651 0.045 Uiso 1 1 d . . .
H6B H 0.8724 0.2550 0.4664 0.045 Uiso 1 1 d . . .
C1 C 0.9076(8) 1.1148(8) 0.8764(4) 0.0254(12) Uani 1 1 d . . .
C2 C 0.7024(9) 0.7674(8) 0.9256(4) 0.0242(12) Uani 1 1 d . . .
C3 C 1.1431(9) 0.7131(8) 0.8330(4) 0.0227(11) Uani 1 1 d . . .

loop_
_atom_site_aniso_label
_atom_site_aniso_U_11
_atom_site_aniso_U_22
_atom_site_aniso_U_33
_atom_site_aniso_U_23
_atom_site_aniso_U_13
_atom_site_aniso_U_12
Ru1 0.0203(2) 0.0187(2) 0.0211(2) -0.00034(16) -0.00619(18) -0.00213(16)
Fe1 0.0235(6) 0.0185(5) 0.0208(6) 0.0006(4) -0.0062(5) -0.0022(4)
Cl1 0.0271(7) 0.0217(6) 0.0287(8) -0.0028(5) -0.0085(6) -0.0032(5)
Cl2 0.0273(7) 0.0216(6) 0.0243(7) 0.0011(5) -0.0060(6) -0.0027(5)
Cl3 0.0248(7) 0.0249(6) 0.0341(8) 0.0002(6) -0.0096(6) -0.0013(5)
O1 0.038(2) 0.030(2) 0.034(2) -0.0054(18) -0.0104(19) -0.0105(18)
O2 0.038(2) 0.037(2) 0.027(2) 0.0032(19) -0.005(2) -0.0096(19)
O3 0.030(2) 0.030(2) 0.037(3) 0.0014(18) -0.0115(19) -0.0040(18)
O4 0.031(2) 0.0273(19) 0.029(2) -0.0031(16) -0.0124(18) -0.0008(16)
O5 0.027(2) 0.0297(19) 0.023(2) 0.0053(16) -0.0058(17) -0.0036(16)
O6 0.033(2) 0.035(2) 0.019(2) -0.0066(16) -0.0072(17) 0.0042(17)
C1 0.020(3) 0.029(3) 0.024(3) 0.007(2) -0.003(2) 0.000(2)
C2 0.025(3) 0.018(3) 0.035(4) -0.004(2) -0.018(3) -0.002(2)
C3 0.030(3) 0.018(2) 0.022(3) -0.004(2) -0.006(2) -0.009(2)

loop_
_atom_type_symbol
_atom_type_description
_atom_type_scat_dispersion_real
_atom_type_scat_dispersion_imag
_atom_type_scat_source
C C 0.0033 0.0016 'International Tables Vol C Tables 4.2.6.8 and 6.1.1.4'
H H 0.0000 0.0000 'International Tables Vol C Tables 4.2.6.8 and 6.1.1.4'
O O 0.0106 0.0060 'International Tables Vol C Tables 4.2.6.8 and 6.1.1.4'
Cl Cl 0.1484 0.1585 'International Tables Vol C Tables 4.2.6.8 and 6.1.1.4'
Fe Fe 0.3463 0.8444 'International Tables Vol C Tables 4.2.6.8 and 6.1.1.4'
Ru Ru -1.2594 0.8363 'International Tables Vol C Tables 4.2.6.8 and 6.1.1.4'

loop_
_geom_angle_atom_site_label_1
_geom_angle_atom_site_label_2
_geom_angle_atom_site_label_3
_geom_angle
_geom_angle_site_symmetry_1
_geom_angle_site_symmetry_3
_geom_angle_publ_flag
C2 Ru1 C1 92.6(2) . . ?
C2 Ru1 C3 92.3(2) . . ?
C1 Ru1 C3 92.0(2) . . ?
C2 Ru1 Cl3 85.88(15) . . ?
C1 Ru1 Cl3 91.24(15) . . ?
C3 Ru1 Cl3 176.32(14) . . ?
C2 Ru1 Cl2 175.46(15) . . ?
C1 Ru1 Cl2 89.56(16) . . ?
C3 Ru1 Cl2 91.62(16) . . ?
Cl3 Ru1 Cl2 90.09(5) . . ?
C2 Ru1 Cl1 88.50(14) . . ?
C1 Ru1 Cl1 178.87(17) . . ?
C3 Ru1 Cl1 87.64(14) . . ?
Cl3 Ru1 Cl1 89.12(4) . . ?
Cl2 Ru1 Cl1 89.36(5) . . ?
O5 Fe1 O5 180.0 . 2_666 ?
O5 Fe1 O6 92.26(14) . . ?
O5 Fe1 O6 87.74(14) 2_666 . ?
O5 Fe1 O6 87.74(14) . 2_666 ?
O5 Fe1 O6 92.26(14) 2_666 2_666 ?
O6 Fe1 O6 179.999(2) . 2_666 ?
O5 Fe1 O4 91.01(14) . 2_666 ?
O5 Fe1 O4 88.99(14) 2_666 2_666 ?
O6 Fe1 O4 89.39(13) . 2_666 ?
O6 Fe1 O4 90.61(13) 2_666 2_666 ?
O5 Fe1 O4 88.99(14) . . ?
O5 Fe1 O4 91.01(14) 2_666 . ?
O6 Fe1 O4 90.61(13) . . ?
O6 Fe1 O4 89.39(13) 2_666 . ?
O4 Fe1 O4 180.000(1) 2_666 . ?
Fe1 O4 H4A 118.1 . . ?
Fe1 O4 H4B 113.0 . . ?
H4A O4 H4B 109.3 . . ?
Fe1 O5 H5A 110.8 . . ?
Fe1 O5 H5B 125.1 . . ?
H5A O5 H5B 104.0 . . ?
Fe1 O6 H6A 125.4 . . ?
Fe1 O6 H6B 113.7 . . ?
H6A O6 H6B 108.9 . . ?
O1 C1 Ru1 176.9(5) . . ?
O2 C2 Ru1 177.9(5) . . ?
O3 C3 Ru1 174.7(5) . . ?

loop_
_geom_bond_atom_site_label_1
_geom_bond_atom_site_label_2
_geom_bond_distance
_geom_bond_site_symmetry_2
_geom_bond_publ_flag
Ru1 C2 1.892(6) . ?
Ru1 C1 1.910(6) . ?
Ru1 C3 1.937(6) . ?
Ru1 Cl3 2.4102(13) . ?
Ru1 Cl2 2.4162(14) . ?
Ru1 Cl1 2.4166(12) . ?
Fe1 O5 2.102(4) . ?
Fe1 O5 2.102(4) 2_666 ?
Fe1 O6 2.111(4) . ?
Fe1 O6 2.111(4) 2_666 ?
Fe1 O4 2.153(3) 2_666 ?
Fe1 O4 2.153(3) . ?
O1 C1 1.112(6) . ?
O2 C2 1.132(7) . ?
O3 C3 1.106(6) . ?
O4 H4A 0.9153 . ?
O4 H4B 0.8257 . ?
O5 H5A 0.8090 . ?
O5 H5B 0.9029 . ?
O6 H6A 0.8358 . ?
O6 H6B 0.8213 . ?

loop_
_geom_hbond_atom_site_label_D
_geom_hbond_atom_site_label_H
_geom_hbond_atom_site_label_A
_geom_hbond_distance_DH
_geom_hbond_distance_HA
_geom_hbond_distance_DA
_geom_hbond_angle_DHA
_geom_hbond_site_symmetry_A
_geom_hbond_publ_flag
O4 H4A Cl1 0.92 2.34 3.186(4) 154.5 . yes
O4 H4B Cl2 0.83 2.55 3.333(4) 159.7 1_455 yes
O5 H5A Cl3 0.81 2.41 3.143(4) 151.7 1_545 yes
O5 H5B Cl1 0.90 2.40 3.223(4) 152.0 1_455 yes
O5 H5B Cl2 0.90 2.86 3.383(4) 118.5 1_445 no
O6 H6A Cl2 0.84 2.47 3.237(4) 153.3 1_545 yes
O6 H6A Cl1 0.84 2.96 3.378(4) 113.5 . no
O6 H6B Cl2 0.82 2.39 3.177(4) 161.0 2_766 yes
O6 H6B Cl1 0.82 3.16 3.662(4) 121.7 2_766 no
